data_9009615
loop_
_publ_author_name
'Moore, P. B.'
'Shen, J.'

_publ_section_title
;
 Crystal structure of steenstrupine: A rod structure of unusual complexity
;
_journal_name_full 'Tschermaks Mineralogische und Petrographische Mitteilungen'
_journal_page_first 47
_journal_page_last 67
_journal_volume 31
_journal_year 1983
_chemical_compound_source 'Tunugdliarfik, South Greenland'
_chemical_formula_sum 'Ca0.52 Ce3.9 Fe2 H10 La2.1 Mn2 Na13.48 O68.2 P5.44 Si13.38 Zr'
_chemical_name_mineral Steenstrupine-(Ce)
_space_group_IT_number 166
_symmetry_space_group_name_Hall '-R 3 2"'
_symmetry_space_group_name_H-M 'R -3 m :H'
_cell_angle_alpha 90
_cell_angle_beta 90
_cell_angle_gamma 120
_cell_formula_units_Z 3
_cell_length_a 10.460
_cell_length_b 10.460
_cell_length_c 45.479
_cell_volume 4309.282
_database_code_amcsd 0015693
_exptl_crystal_density_diffrn 3.615
_cod_original_sg_symbol_H-M 'R -3 m'
_cod_original_formula_sum 'Na13.48 Ca.52 (Ce3.9 La2.1) Mn2 Fe2 Zr Si13.38 P5.44 O68.2 H10'
_cod_database_code 9009615

loop_
_space_group_symop_operation_xyz
x,y,z
2/3+x,1/3+y,1/3+z
1/3+x,2/3+y,2/3+z
x,x-y,z
2/3+x,1/3+x-y,1/3+z
1/3+x,2/3+x-y,2/3+z
y,x,-z
2/3+y,1/3+x,1/3-z
1/3+y,2/3+x,2/3-z
-x+y,y,z
2/3-x+y,1/3+y,1/3+z
1/3-x+y,2/3+y,2/3+z
-x,-x+y,-z
2/3-x,1/3-x+y,1/3-z
1/3-x,2/3-x+y,2/3-z
-y,-x,z
2/3-y,1/3-x,1/3+z
1/3-y,2/3-x,2/3+z
x-y,-y,-z
2/3+x-y,1/3-y,1/3-z
1/3+x-y,2/3-y,2/3-z
y,-x+y,-z
2/3+y,1/3-x+y,1/3-z
1/3+y,2/3-x+y,2/3-z
-x+y,-x,z
2/3-x+y,1/3-x,1/3+z
1/3-x+y,2/3-x,2/3+z
-x,-y,-z
2/3-x,1/3-y,1/3-z
1/3-x,2/3-y,2/3-z
-y,x-y,z
2/3-y,1/3+x-y,1/3+z
1/3-y,2/3+x-y,2/3+z
x-y,x,-z
2/3+x-y,1/3+x,1/3-z
1/3+x-y,2/3+x,2/3-z

loop_
_atom_site_aniso_label
_atom_site_aniso_U_11
_atom_site_aniso_U_22
_atom_site_aniso_U_33
_atom_site_aniso_U_12
_atom_site_aniso_U_13
_atom_site_aniso_U_23
Na1 0.03270 0.02860 0.20600 0.16400 0.01070 0.00540
Na2 0.01330 0.02720 0.01730 0.00670 0.00120 0.00060
Na3 0.03980 0.03980 0.07080 0.01990 0.00000 0.00000
Ca3 0.03980 0.03980 0.07080 0.01990 0.00000 0.00000
Ce4 0.01630 0.01560 0.02170 0.00780 0.00230 0.00450
La4 0.04430 0.00960 0.01070 0.02220 -0.02100 -0.01050
Mn5 0.03300 0.03640 0.01650 0.00000 0.00000 0.00000
Fe6 0.01660 0.01660 0.01920 0.00830 0.00000 0.00000
Zr7 0.01990 0.01990 0.01100 0.01000 0.00000 0.00000
Si1 0.04580 0.03350 0.02540 0.01680 -0.00150 -0.00300
Si2 0.03400 0.09280 0.03810 0.01700 0.00390 0.00200
Si3 0.01730 0.09370 0.01710 0.00870 -0.01040 -0.00520
P3 0.01330 0.02720 0.01730 0.00670 0.00120 0.00060
O1 0.01900 0.01760 0.02150 0.00950 -0.00380 -0.00190
O2 0.03360 0.01980 0.03080 0.01850 -0.00290 -0.00290
O3 0.01840 0.02180 0.03530 0.01090 -0.00480 -0.00950
O4 0.04820 0.03330 0.03630 0.01670 0.00190 0.00380
O5 0.06990 0.07580 0.06660 0.05300 -0.00360 -0.03280
O6 0.02800 0.02230 0.02580 0.01400 0.00450 0.00230
O7 0.04680 0.03350 0.05060 0.01680 0.00330 0.00660
O8 0.00960 0.01900 0.05380 0.03380 -0.00860 -0.00400
O-H 0.01280 0.01280 0.05220 0.00640 0.00000 0.00000
Wat 0.01630 0.01560 0.02170 0.00780 0.00230 0.00450

loop_
_atom_site_label
_atom_site_fract_x
_atom_site_fract_y
_atom_site_fract_z
_atom_site_occupancy
_atom_site_U_iso_or_equiv
_atom_site_type_symbol
_atom_site_attached_hydrogens
Na1 0.27420 0.13710 0.43750 1.00000 ? Na 0
Na2 0.33300 0.16650 0.28840 1.00000 ? Na 0
Na3 0.00000 0.00000 0.07020 0.74000 ? Na 0
Ca3 0.00000 0.00000 0.07020 0.26000 ? Ca 0
Ce4 0.13110 0.26220 0.18329 0.65000 ? Ce 0
La4 0.13110 0.26220 0.18329 0.35000 ? La 0
Mn5 0.00000 0.00000 0.31370 1.00000 ? Mn 0
Fe6 0.00000 0.00000 0.24500 1.00000 ? Fe 0
Zr7 0.00000 0.00000 0.00000 1.00000 ? Zr 0
Si1 0.15800 0.31600 0.39940 1.00000 ? Si 0
Si2 0.29660 0.14830 0.36390 1.00000 ? Si 0
Si3 0.36000 0.18000 0.21290 0.23000 ? Si 0
P3 0.36000 0.18000 0.21290 0.77000 ? P 0
P4 0.00000 0.00000 0.49410 0.41000 0.01039 P 0
O1 0.43880 0.21940 0.24160 1.00000 ? O 0
O2 0.18440 0.09220 0.21540 1.00000 ? O 0
O3 0.39670 0.32270 0.19500 1.00000 ? O 0
O4 0.13690 0.27380 0.43340 1.00000 ? O 0
O5 0.24480 0.48960 0.39200 1.00000 ? O 0
O6 0.25210 0.25010 0.38380 1.00000 ? O 0
O7 0.21800 0.10900 0.33400 1.00000 ? O 0
O8 0.47580 0.23790 0.36350 1.00000 ? O 0
O9 0.00000 0.00000 0.45860 0.41000 0.08612 O 0
O10 0.13800 0.15280 0.49690 0.20500 ? O 0
O-H 0.00000 0.00000 0.16550 1.00000 ? O 1
Wat 0.33333 0.16667 0.66670 0.73000 0.02520 O 2

loop_
_cod_changelog_entry_id
_cod_changelog_entry_author
_cod_changelog_entry_date
_cod_changelog_entry_text
1
;cod-tools version 3.8.0
Id: cif_guess_AMCSD_atom_types 9581 2023-05-17 12:35:41Z saulius
;
2023-05-21T08:53:33+03:00
;Derived atom types and hydrogen counts
from atom names that follow the AMCSD naming convention
(Wat == water, O-H == hydroxyl).
;
2
;cod-tools version 3.10.1
Id: cif_fix_AMCSD_aniso_labels 10200 2024-08-01 14:09:44Z saulius
;
2024-08-02T12:21:21+03:00
;Changed the following '_atom_site_aniso_label' values:
'OH' -> 'O-H'
;

loop_
_cod_related_entry_id
_cod_related_entry_database
_cod_related_entry_code
1 AMCSD 0015693
